data_2312061
loop_
_publ_author_name
'Erzunov, Dmitry'
'Rassolova, Anastasia'
'Rumyantsev, Roman'
'Maizlish, Vladimir'
'Tikhomirova, Tatiana'
'Vashurin, Arthur'

_publ_section_title
;
 Crystal structures of 4-(2/3-meth-oxy-phen-oxy)phthalo-nitrile.
;
_journal_coeditor_code YZ2027
_journal_issue 'Pt 3'
_journal_name_full 'Acta crystallographica. Section E, Crystallographic communications'
_journal_page_first 172
_journal_page_last 176
_journal_paper_doi 10.1107/S2056989023000518
_journal_volume 79
_journal_year 2023
_chemical_absolute_configuration unk
_chemical_formula_iupac 'C15 H10 N2 O2'
_chemical_formula_moiety 'C15 H10 N2 O2'
_chemical_formula_sum 'C15 H10 N2 O2'
_chemical_formula_weight 250.25
_chemical_name_common
;
4-(2-Methoxyphenoxy)phthalonitrile
;
_chemical_name_systematic
;
4-(2-Methoxyphenoxy)benzene-1,2-dicarbonitrile
;
_space_group_crystal_system orthorhombic
_space_group_IT_number 19
_space_group_name_Hall 'P 2ac 2ab'
_space_group_name_H-M_alt 'P 21 21 21'
_atom_sites_solution_hydrogens geom
_atom_sites_solution_primary dual
_atom_sites_solution_secondary difmap
_audit_creation_method SHELXL-2018/3
_cell_angle_alpha 90
_cell_angle_beta 90
_cell_angle_gamma 90
_cell_formula_units_Z 4
_cell_length_a 7.7329(3)
_cell_length_b 8.2536(3)
_cell_length_c 19.2301(7)
_cell_measurement_reflns_used 9781
_cell_measurement_temperature 100(2)
_cell_measurement_theta_max 30.09
_cell_measurement_theta_min 2.70
_cell_volume 1227.35(8)
_computing_cell_refinement
;
SAINT (Bruker, 2003)
;
_computing_data_collection
;
APEX3 (Bruker, 2003)
;
_computing_data_reduction
;
SAINT (Bruker, 2003)
;
_computing_molecular_graphics
;
SHELXTL (Sheldrick, 2008)
;
_computing_publication_material
;
Mercury (Macrae <i>et al.</i>,  2020)
;
_computing_structure_refinement
;
<i>SHELXL2018/3</i> (Sheldrick, 2015b)
;
_computing_structure_solution
;
<i>SHELXT2014/5</i> (Sheldrick, 2015a)
;
_diffrn_ambient_temperature 100(2)
_diffrn_measured_fraction_theta_full 1.000
_diffrn_measured_fraction_theta_max 1.000
_diffrn_measurement_device_type 'Bruker D8 Quest (CMOS)'
_diffrn_measurement_method '\w scans'
_diffrn_radiation_type MoK\a
_diffrn_radiation_wavelength 0.71073
_diffrn_reflns_av_R_equivalents 0.0457
_diffrn_reflns_av_unetI/netI 0.0382
_diffrn_reflns_limit_h_max 10
_diffrn_reflns_limit_h_min -10
_diffrn_reflns_limit_k_max 11
_diffrn_reflns_limit_k_min -11
_diffrn_reflns_limit_l_max 25
_diffrn_reflns_limit_l_min -25
_diffrn_reflns_number 19395
_diffrn_reflns_theta_full 25.242
_diffrn_reflns_theta_max 28.278
_diffrn_reflns_theta_min 2.118
_diffrn_source 'microfocus tube'
_exptl_absorpt_coefficient_mu 0.092
_exptl_absorpt_correction_T_max 0.9705
_exptl_absorpt_correction_T_min 0.9033
_exptl_absorpt_correction_type multi-scan
_exptl_absorpt_process_details
;
(SADABS; Krause <i>et al.</i>,  2015)
;
_exptl_crystal_colour colorless
_exptl_crystal_density_diffrn 1.354
_exptl_crystal_description prism
_exptl_crystal_F_000 520
_exptl_crystal_size_max 0.240
_exptl_crystal_size_mid 0.240
_exptl_crystal_size_min 0.070
_refine_diff_density_max 0.207
_refine_diff_density_min -0.316
_refine_ls_abs_structure_details
;
Flack <i>x</i> determined using 931 quotients
[(<i>I</i>^+^)-(<i>I</i>^-^)]/[(<i>I</i>^+^)+(<i>I</i>^-^)]
(Parsons <i>et al.</i>,  2013)
;
_refine_ls_extinction_method none
_refine_ls_goodness_of_fit_ref 1.085
_refine_ls_hydrogen_treatment constr
_refine_ls_matrix_type full
_refine_ls_number_parameters 173
_refine_ls_number_reflns 3035
_refine_ls_number_restraints 0
_refine_ls_restrained_S_all 1.085
_refine_ls_R_factor_all 0.0590
_refine_ls_R_factor_gt 0.0449
_refine_ls_shift/su_max 0.000
_refine_ls_shift/su_mean 0.000
_refine_ls_structure_factor_coef Fsqd
_refine_ls_weighting_details 'w=1/[\s^2^(Fo^2^)+(0.0385P)^2^+0.3865P] where P=(Fo^2^+2Fc^2^)/3'
_refine_ls_weighting_scheme calc
_refine_ls_wR_factor_gt 0.0889
_refine_ls_wR_factor_ref 0.0949
_reflns_number_gt 2616
_reflns_number_total 3035
_reflns_threshold_expression 'I > 2\s(I)'
_cod_data_source_file yz2027sup1.cif
_cod_data_source_block o-C15H10N2O2
_cod_database_code 2312061
_shelx_space_group_comment
;
The symmetry employed for this shelxl refinement is uniquely defined
by the following loop, which should always be used as a source of
symmetry information in preference to the above space-group names.
They are only intended as comments.
;
_shelx_estimated_absorpt_t_min 0.978
_shelx_estimated_absorpt_t_max 0.994

loop_
_space_group_symop_operation_xyz
'x, y, z'
'-x+1/2, -y, z+1/2'
'-x, y+1/2, -z+1/2'
'x+1/2, -y+1/2, -z'

loop_
_atom_site_type_symbol
_atom_site_label
_atom_site_fract_x
_atom_site_fract_y
_atom_site_fract_z
_atom_site_U_iso_or_equiv
_atom_site_adp_type
_atom_site_calc_flag
_atom_site_occupancy
_atom_site_disorder_assembly
_atom_site_disorder_group
O O1 0.6870(2) 0.31404(19) 0.64727(8) 0.0195(4) Uani d 1 . .
O O2 0.9772(2) 0.4854(2) 0.66084(9) 0.0268(4) Uani d 1 . .
N N1 0.4498(4) 0.9100(3) 0.50573(12) 0.0377(6) Uani d 1 . .
N N2 0.3018(3) 0.6112(3) 0.36049(11) 0.0244(5) Uani d 1 . .
C C1 0.7085(3) 0.4120(3) 0.70640(12) 0.0172(5) Uani d 1 . .
C C2 0.8609(3) 0.5003(3) 0.71355(12) 0.0193(5) Uani d 1 . .
C C3 0.8807(3) 0.5958(3) 0.77286(13) 0.0235(5) Uani d 1 . .
H H3A 0.982511 0.658542 0.779084 0.028 Uiso calc 1 . .
C C4 0.7515(3) 0.5990(3) 0.82256(12) 0.0249(6) Uani d 1 . .
H H4A 0.765466 0.665266 0.862552 0.030 Uiso calc 1 . .
C C5 0.6029(3) 0.5081(3) 0.81540(12) 0.0242(5) Uani d 1 . .
H H5A 0.516618 0.509974 0.850546 0.029 Uiso calc 1 . .
C C6 0.5809(3) 0.4138(3) 0.75631(12) 0.0210(5) Uani d 1 . .
H H6A 0.478840 0.351196 0.750360 0.025 Uiso calc 1 . .
C C7 0.6104(3) 0.3826(3) 0.59041(11) 0.0160(5) Uani d 1 . .
C C8 0.5802(3) 0.5471(3) 0.58379(11) 0.0166(5) Uani d 1 . .
H H8A 0.611760 0.619803 0.619924 0.020 Uiso calc 1 . .
C C9 0.5027(3) 0.6041(3) 0.52311(11) 0.0174(5) Uani d 1 . .
C C10 0.4544(3) 0.4968(3) 0.46957(11) 0.0170(5) Uani d 1 . .
C C11 0.4861(3) 0.3315(3) 0.47775(12) 0.0178(5) Uani d 1 . .
H H11A 0.454353 0.257754 0.442035 0.021 Uiso calc 1 . .
C C12 0.5635(3) 0.2752(3) 0.53775(12) 0.0180(5) Uani d 1 . .
H H12A 0.584819 0.162514 0.543185 0.022 Uiso calc 1 . .
C C13 0.4736(3) 0.7744(3) 0.51398(12) 0.0235(5) Uani d 1 . .
C C14 0.3705(3) 0.5595(3) 0.40833(12) 0.0187(5) Uani d 1 . .
C C15 1.1358(3) 0.5737(4) 0.66790(16) 0.0365(7) Uani d 1 . .
H H15A 1.209911 0.552231 0.627585 0.055 Uiso calc 1 . .
H H15B 1.195310 0.539339 0.710413 0.055 Uiso calc 1 . .
H H15C 1.110784 0.689945 0.670515 0.055 Uiso calc 1 . .

loop_
_atom_site_aniso_label
_atom_site_aniso_U_11
_atom_site_aniso_U_22
_atom_site_aniso_U_33
_atom_site_aniso_U_12
_atom_site_aniso_U_13
_atom_site_aniso_U_23
O1 0.0259(9) 0.0151(8) 0.0175(8) 0.0017(7) -0.0029(7) -0.0003(6)
O2 0.0213(8) 0.0321(10) 0.0270(9) -0.0034(8) 0.0053(8) 0.0023(8)
N1 0.0639(18) 0.0183(11) 0.0310(12) 0.0001(11) -0.0236(13) -0.0027(10)
N2 0.0281(11) 0.0235(11) 0.0216(11) 0.0009(10) -0.0029(10) -0.0021(9)
C1 0.0213(11) 0.0130(10) 0.0172(11) 0.0032(10) -0.0023(10) 0.0017(9)
C2 0.0193(11) 0.0204(11) 0.0183(11) 0.0025(10) 0.0003(9) 0.0067(10)
C3 0.0216(12) 0.0234(13) 0.0255(12) -0.0002(11) -0.0092(11) 0.0033(10)
C4 0.0317(14) 0.0266(13) 0.0165(12) 0.0070(12) -0.0083(10) -0.0031(10)
C5 0.0267(13) 0.0280(13) 0.0177(11) 0.0067(12) 0.0025(10) 0.0004(10)
C6 0.0197(11) 0.0193(12) 0.0241(12) 0.0019(10) -0.0016(10) 0.0053(10)
C7 0.0137(10) 0.0174(11) 0.0168(10) -0.0005(9) 0.0038(9) 0.0016(9)
C8 0.0192(11) 0.0162(11) 0.0144(10) -0.0032(9) 0.0003(9) -0.0029(9)
C9 0.0183(11) 0.0150(11) 0.0187(11) -0.0016(9) 0.0010(10) -0.0004(9)
C10 0.0162(10) 0.0183(11) 0.0164(10) -0.0011(10) 0.0009(9) -0.0026(9)
C11 0.0162(11) 0.0183(11) 0.0191(11) -0.0029(9) 0.0020(9) -0.0042(9)
C12 0.0175(11) 0.0123(11) 0.0243(12) 0.0000(9) 0.0028(10) -0.0015(9)
C13 0.0320(14) 0.0208(13) 0.0175(11) -0.0029(11) -0.0098(11) -0.0038(10)
C14 0.0196(11) 0.0167(11) 0.0199(12) -0.0030(9) 0.0021(10) -0.0054(9)
C15 0.0195(12) 0.0447(17) 0.0451(17) -0.0050(13) 0.0056(12) 0.0081(14)

loop_
_atom_type_symbol
_atom_type_description
_atom_type_scat_dispersion_real
_atom_type_scat_dispersion_imag
_atom_type_scat_source
C C 0.0033 0.0016 'International Tables Vol C Tables 4.2.6.8 and 6.1.1.4'
H H 0.0000 0.0000 'International Tables Vol C Tables 4.2.6.8 and 6.1.1.4'
N N 0.0061 0.0033 'International Tables Vol C Tables 4.2.6.8 and 6.1.1.4'
O O 0.0106 0.0060 'International Tables Vol C Tables 4.2.6.8 and 6.1.1.4'

loop_
_geom_angle_atom_site_label_1
_geom_angle_atom_site_label_2
_geom_angle_atom_site_label_3
_geom_angle_site_symmetry_1
_geom_angle_site_symmetry_3
_geom_angle
_geom_angle_publ_flag
C7 O1 C1 . . 117.45(17) ?
C2 O2 C15 . . 116.7(2) ?
C6 C1 C2 . . 122.1(2) ?
C6 C1 O1 . . 119.1(2) ?
C2 C1 O1 . . 118.8(2) ?
O2 C2 C1 . . 116.0(2) ?
O2 C2 C3 . . 126.0(2) ?
C1 C2 C3 . . 118.0(2) ?
C4 C3 C2 . . 119.8(2) ?
C4 C3 H3A . . 120.1 ?
C2 C3 H3A . . 120.1 ?
C5 C4 C3 . . 121.5(2) ?
C5 C4 H4A . . 119.2 ?
C3 C4 H4A . . 119.2 ?
C4 C5 C6 . . 119.3(2) ?
C4 C5 H5A . . 120.4 ?
C6 C5 H5A . . 120.4 ?
C1 C6 C5 . . 119.3(2) ?
C1 C6 H6A . . 120.4 ?
C5 C6 H6A . . 120.4 ?
O1 C7 C8 . . 123.6(2) ?
O1 C7 C12 . . 115.53(19) ?
C8 C7 C12 . . 120.9(2) ?
C7 C8 C9 . . 118.8(2) ?
C7 C8 H8A . . 120.6 ?
C9 C8 H8A . . 120.6 ?
C8 C9 C10 . . 120.9(2) ?
C8 C9 C13 . . 120.1(2) ?
C10 C9 C13 . . 119.0(2) ?
C11 C10 C9 . . 119.1(2) ?
C11 C10 C14 . . 121.5(2) ?
C9 C10 C14 . . 119.4(2) ?
C12 C11 C10 . . 120.0(2) ?
C12 C11 H11A . . 120.0 ?
C10 C11 H11A . . 120.0 ?
C11 C12 C7 . . 120.4(2) ?
C11 C12 H12A . . 119.8 ?
C7 C12 H12A . . 119.8 ?
N1 C13 C9 . . 179.0(3) ?
N2 C14 C10 . . 178.6(2) ?
O2 C15 H15A . . 109.5 ?
O2 C15 H15B . . 109.5 ?
H15A C15 H15B . . 109.5 ?
O2 C15 H15C . . 109.5 ?
H15A C15 H15C . . 109.5 ?
H15B C15 H15C . . 109.5 ?

loop_
_geom_bond_atom_site_label_1
_geom_bond_atom_site_label_2
_geom_bond_site_symmetry_2
_geom_bond_distance
_geom_bond_publ_flag
O1 C7 . 1.366(3) ?
O1 C1 . 1.405(3) ?
O2 C2 . 1.360(3) ?
O2 C15 . 1.434(3) ?
N1 C13 . 1.145(3) ?
N2 C14 . 1.145(3) ?
C1 C6 . 1.377(3) ?
C1 C2 . 1.393(3) ?
C2 C3 . 1.395(3) ?
C3 C4 . 1.382(4) ?
C3 H3A . 0.9500 ?
C4 C5 . 1.379(4) ?
C4 H4A . 0.9500 ?
C5 C6 . 1.388(3) ?
C5 H5A . 0.9500 ?
C6 H6A . 0.9500 ?
C7 C8 . 1.384(3) ?
C7 C12 . 1.394(3) ?
C8 C9 . 1.394(3) ?
C8 H8A . 0.9500 ?
C9 C10 . 1.408(3) ?
C9 C13 . 1.434(3) ?
C10 C11 . 1.395(3) ?
C10 C14 . 1.441(3) ?
C11 C12 . 1.381(3) ?
C11 H11A . 0.9500 ?
C12 H12A . 0.9500 ?
C15 H15A . 0.9800 ?
C15 H15B . 0.9800 ?
C15 H15C . 0.9800 ?

loop_
_geom_hbond_atom_site_label_D
_geom_hbond_atom_site_label_H
_geom_hbond_atom_site_label_A
_geom_hbond_site_symmetry_A
_geom_hbond_distance_DH
_geom_hbond_distance_HA
_geom_hbond_distance_DA
_geom_hbond_angle_DHA
_geom_hbond_publ_flag
C3 H3A O2 3_756 0.95 2.95 3.629(3) 129.4 yes
C5 H5A N2 2_565 0.95 2.66 3.394(3) 134.0 yes
C5 H5A N1 3_646 0.95 2.90 3.557(3) 127.7 yes
C5 H5A O1 3_656 0.95 2.96 3.453(3) 113.4 yes
C8 H8A N2 4_566 0.95 2.69 3.469(3) 139.8 yes
C11 H11A O2 4_456 0.95 2.82 3.735(3) 161.1 yes
C11 H11A O1 4_456 0.95 2.75 3.546(3) 141.5 yes
C12 H12A N1 1_545 0.95 2.44 3.199(3) 136.8 yes

_cod_database_fobs_code 2312061
